data_4033894
loop_
_publ_author_name
'Hoque, Injamam Ul'
'Chowdhury, Soumyadeep Roy'
'Maity, Soumitra'

_publ_section_title
;
 Photoredox-Catalyzed Intermolecular Radical
 Arylthiocyanation/Arylselenocyanation of Alkenes: Access to
 Aryl-Substituted Alkylthiocyanates/Alkylselenocyanates.
;
_journal_issue 6
_journal_name_full 'The Journal of organic chemistry'
_journal_page_first 3025
_journal_page_last 3035
_journal_paper_doi 10.1021/acs.joc.8b03155
_journal_volume 84
_journal_year 2019
_chemical_formula_sum 'C18 H17 N O3 S'
_chemical_formula_weight 327.38
_space_group_crystal_system monoclinic
_space_group_IT_number 14
_space_group_name_Hall '-P 2ybc'
_space_group_name_H-M_alt 'P 1 21/c 1'
_atom_sites_solution_hydrogens geom
_audit_creation_method SHELXL-2016/6
_cell_angle_alpha 90
_cell_angle_beta 113.081(8)
_cell_angle_gamma 90
_cell_formula_units_Z 4
_cell_length_a 11.3799(10)
_cell_length_b 7.7646(8)
_cell_length_c 20.862(2)
_cell_measurement_reflns_used 2566
_cell_measurement_temperature 293(2)
_cell_measurement_theta_max 27.4810
_cell_measurement_theta_min 3.1810
_cell_volume 1695.8(3)
_computing_structure_refinement 'SHELXL-2016/6 (Sheldrick, 2016)'
_computing_structure_solution 'SHELXT 2014/5 (Sheldrick, 2014)'
_diffrn_ambient_temperature 293(2)
_diffrn_measured_fraction_theta_full 0.997
_diffrn_measured_fraction_theta_max 0.983
_diffrn_measurement_device_type 'SuperNova, Single source at offset/far, EosS2'
_diffrn_radiation_type MoK\a
_diffrn_radiation_wavelength 0.71073
_diffrn_reflns_av_R_equivalents 0.0327
_diffrn_reflns_av_unetI/netI 0.0777
_diffrn_reflns_Laue_measured_fraction_full 0.997
_diffrn_reflns_Laue_measured_fraction_max 0.983
_diffrn_reflns_limit_h_max 14
_diffrn_reflns_limit_h_min -12
_diffrn_reflns_limit_k_max 9
_diffrn_reflns_limit_k_min -8
_diffrn_reflns_limit_l_max 26
_diffrn_reflns_limit_l_min -22
_diffrn_reflns_number 7298
_diffrn_reflns_point_group_measured_fraction_full 0.997
_diffrn_reflns_point_group_measured_fraction_max 0.983
_diffrn_reflns_theta_full 25.242
_diffrn_reflns_theta_max 26.993
_diffrn_reflns_theta_min 1.945
_diffrn_source 'micro-focus sealed X-ray tube'
_exptl_absorpt_coefficient_mu 0.204
_exptl_absorpt_correction_type none
_exptl_crystal_colour colourless
_exptl_crystal_density_diffrn 1.282
_exptl_crystal_description needle
_exptl_crystal_F_000 688
_exptl_crystal_size_max 0.16
_exptl_crystal_size_mid 0.14
_exptl_crystal_size_min 0.11
_refine_diff_density_max 0.633
_refine_diff_density_min -0.276
_refine_diff_density_rms 0.045
_refine_ls_extinction_method none
_refine_ls_goodness_of_fit_ref 1.036
_refine_ls_hydrogen_treatment constr
_refine_ls_matrix_type full
_refine_ls_number_parameters 208
_refine_ls_number_reflns 3650
_refine_ls_number_restraints 0
_refine_ls_restrained_S_all 1.036
_refine_ls_R_factor_all 0.1298
_refine_ls_R_factor_gt 0.0739
_refine_ls_shift/su_max 0.000
_refine_ls_shift/su_mean 0.000
_refine_ls_structure_factor_coef Fsqd
_refine_ls_weighting_details 'w=1/[\s^2^(Fo^2^)+(0.0766P)^2^] where P=(Fo^2^+2Fc^2^)/3'
_refine_ls_weighting_scheme calc
_refine_ls_wR_factor_gt 0.1674
_refine_ls_wR_factor_ref 0.1932
_reflns_Friedel_coverage 0.000
_reflns_number_gt 1859
_reflns_number_total 3650
_reflns_threshold_expression 'I > 2\s(I)'
_cod_data_source_file jo8b03155_si_002.cif
_cod_data_source_block shelx
_cod_original_sg_symbol_H-M 'P 21/c'
_cod_database_code 4033894
_shelx_shelxl_version_number 2016/6
_shelx_space_group_comment
;
The symmetry employed for this shelxl refinement is uniquely defined
by the following loop, which should always be used as a source of
symmetry information in preference to the above space-group names.
They are only intended as comments.
;

loop_
_space_group_symop_operation_xyz
'x, y, z'
'-x, y+1/2, -z+1/2'
'-x, -y, -z'
'x, -y-1/2, z-1/2'

loop_
_atom_site_label
_atom_site_type_symbol
_atom_site_fract_x
_atom_site_fract_y
_atom_site_fract_z
_atom_site_U_iso_or_equiv
_atom_site_adp_type
_atom_site_occupancy
_atom_site_site_symmetry_order
_atom_site_calc_flag
_atom_site_refinement_flags_posn
_atom_site_refinement_flags_adp
C1 C 0.5060(3) -0.9120(4) 0.11853(16) 0.0472(8) Uani 1 1 d . .
C2 C 0.5069(3) -0.8132(4) 0.06473(18) 0.0535(8) Uani 1 1 d . .
H2 H 0.580206 -0.753339 0.068602 0.064 Uiso 1 1 calc R U
C3 C 0.3986(3) -0.8031(4) 0.00483(17) 0.0556(8) Uani 1 1 d . .
H3 H 0.398988 -0.735013 -0.031764 0.067 Uiso 1 1 calc R U
C4 C 0.2894(3) -0.8913(4) -0.00237(16) 0.0456(7) Uani 1 1 d . .
C5 C 0.2913(3) -0.9915(4) 0.05299(19) 0.0578(9) Uani 1 1 d . .
H5 H 0.218671 -1.053164 0.048897 0.069 Uiso 1 1 calc R U
C6 C 0.3986(3) -1.0015(4) 0.11399(18) 0.0574(9) Uani 1 1 d . .
H6 H 0.398533 -1.067278 0.151227 0.069 Uiso 1 1 calc R U
C7 C 0.1723(3) -0.8763(4) -0.06923(17) 0.0545(8) Uani 1 1 d . .
H7 H 0.195586 -0.810260 -0.102531 0.065 Uiso 1 1 calc R U
C8 C 0.1192(3) -1.0483(4) -0.10229(18) 0.0601(9) Uani 1 1 d . .
H8A H 0.184697 -1.107561 -0.112685 0.072 Uiso 1 1 calc R U
H8B H 0.101325 -1.117383 -0.068412 0.072 Uiso 1 1 calc R U
C9 C -0.0008(3) -1.0398(4) -0.16832(17) 0.0484(8) Uani 1 1 d . .
C10 C -0.0003(3) -0.9645(4) -0.22857(18) 0.0542(9) Uani 1 1 d . .
H10 H 0.074595 -0.914967 -0.227892 0.065 Uiso 1 1 calc R U
C11 C -0.1080(3) -0.9616(4) -0.28918(18) 0.0551(8) Uani 1 1 d . .
H11 H -0.105430 -0.911516 -0.329085 0.066 Uiso 1 1 calc R U
C12 C -0.2211(3) -1.0337(4) -0.29080(17) 0.0464(7) Uani 1 1 d . .
C13 C -0.2239(3) -1.1065(4) -0.23135(17) 0.0512(8) Uani 1 1 d . .
H13 H -0.299191 -1.153326 -0.231424 0.061 Uiso 1 1 calc R U
C14 C -0.1134(3) -1.1091(4) -0.17146(17) 0.0539(8) Uani 1 1 d . .
H14 H -0.115718 -1.160123 -0.131641 0.065 Uiso 1 1 calc R U
C15 C 0.1217(4) -0.5806(5) -0.0181(2) 0.0788(12) Uani 1 1 d . .
C16 C 0.6234(3) -0.8461(4) 0.23715(17) 0.0523(8) Uani 1 1 d . .
C17 C 0.7446(3) -0.8847(5) 0.29768(18) 0.0732(11) Uani 1 1 d . .
H17A H 0.796510 -0.959690 0.283075 0.110 Uiso 1 1 calc R U
H17B H 0.789956 -0.779408 0.315343 0.110 Uiso 1 1 calc R U
H17C H 0.725442 -0.939956 0.333612 0.110 Uiso 1 1 calc R U
C18 C -0.4425(3) -1.0877(5) -0.3563(2) 0.0703(10) Uani 1 1 d . .
H18A H -0.506076 -1.074819 -0.402702 0.105 Uiso 1 1 calc R U
H18B H -0.434284 -1.207276 -0.343549 0.105 Uiso 1 1 calc R U
H18C H -0.467501 -1.023471 -0.324404 0.105 Uiso 1 1 calc R U
N10 N 0.1723(4) -0.4583(5) 0.0076(2) 0.1226(16) Uani 1 1 d . .
O12 O 0.61939(18) -0.9294(3) 0.17868(11) 0.0572(6) Uani 1 1 d . .
O14 O 0.5381(2) -0.7572(3) 0.23734(12) 0.0641(7) Uani 1 1 d . .
O22 O -0.3233(2) -1.0250(3) -0.35372(12) 0.0610(6) Uani 1 1 d . .
S8 S 0.04268(8) -0.76017(13) -0.05563(6) 0.0743(4) Uani 1 1 d . .

loop_
_atom_site_aniso_label
_atom_site_aniso_U_11
_atom_site_aniso_U_22
_atom_site_aniso_U_33
_atom_site_aniso_U_23
_atom_site_aniso_U_13
_atom_site_aniso_U_12
C1 0.0421(16) 0.0503(18) 0.0403(19) -0.0087(15) 0.0064(14) 0.0098(15)
C2 0.0453(17) 0.060(2) 0.054(2) -0.0052(17) 0.0169(16) -0.0048(16)
C3 0.061(2) 0.0557(19) 0.046(2) 0.0042(16) 0.0162(17) 0.0002(17)
C4 0.0474(17) 0.0435(17) 0.0408(18) -0.0056(14) 0.0117(14) 0.0107(14)
C5 0.0427(17) 0.064(2) 0.063(2) 0.0022(18) 0.0163(17) -0.0035(16)
C6 0.0524(19) 0.060(2) 0.058(2) 0.0083(18) 0.0202(18) 0.0034(17)
C7 0.0527(18) 0.0514(19) 0.049(2) -0.0030(16) 0.0092(16) 0.0093(16)
C8 0.0552(19) 0.0506(19) 0.062(2) -0.0114(17) 0.0090(17) 0.0082(15)
C9 0.0506(18) 0.0415(17) 0.048(2) -0.0079(15) 0.0132(16) 0.0033(14)
C10 0.0452(17) 0.057(2) 0.061(2) -0.0083(17) 0.0208(18) -0.0105(15)
C11 0.060(2) 0.057(2) 0.051(2) -0.0038(16) 0.0253(18) -0.0112(16)
C12 0.0463(17) 0.0430(16) 0.045(2) -0.0077(15) 0.0132(15) -0.0022(14)
C13 0.0478(17) 0.0548(19) 0.052(2) -0.0022(16) 0.0202(16) -0.0070(15)
C14 0.061(2) 0.0531(19) 0.048(2) -0.0003(16) 0.0215(17) -0.0054(16)
C15 0.079(3) 0.063(2) 0.090(3) -0.018(2) 0.029(2) 0.007(2)
C16 0.0532(19) 0.055(2) 0.043(2) 0.0002(16) 0.0121(16) -0.0071(17)
C17 0.064(2) 0.085(3) 0.052(2) -0.003(2) 0.0031(19) 0.0007(19)
C18 0.055(2) 0.071(2) 0.072(3) -0.012(2) 0.0110(19) -0.0144(18)
N10 0.125(3) 0.080(3) 0.163(5) -0.044(3) 0.056(3) -0.006(2)
O12 0.0464(12) 0.0647(14) 0.0484(15) -0.0086(11) 0.0058(11) 0.0108(10)
O14 0.0585(13) 0.0776(17) 0.0544(16) -0.0111(12) 0.0201(12) 0.0067(12)
O22 0.0537(13) 0.0706(15) 0.0494(16) 0.0021(12) 0.0100(12) -0.0059(11)
S8 0.0539(6) 0.0684(7) 0.0821(8) -0.0181(5) 0.0068(5) 0.0151(4)

loop_
_atom_type_symbol
_atom_type_description
_atom_type_scat_dispersion_real
_atom_type_scat_dispersion_imag
_atom_type_scat_source
C C 0.0033 0.0016 'International Tables Vol C Tables 4.2.6.8 and 6.1.1.4'
N N 0.0061 0.0033 'International Tables Vol C Tables 4.2.6.8 and 6.1.1.4'
O O 0.0106 0.0060 'International Tables Vol C Tables 4.2.6.8 and 6.1.1.4'
S S 0.1246 0.1234 'International Tables Vol C Tables 4.2.6.8 and 6.1.1.4'
H H 0.0000 0.0000 'International Tables Vol C Tables 4.2.6.8 and 6.1.1.4'

loop_
_geom_angle_atom_site_label_1
_geom_angle_atom_site_label_2
_geom_angle_atom_site_label_3
_geom_angle
C2 C1 C6 121.4(3)
C2 C1 O12 119.1(3)
C6 C1 O12 119.4(3)
C1 C2 C3 119.2(3)
C1 C2 H2 120.4
C3 C2 H2 120.4
C2 C3 C4 121.5(3)
C2 C3 H3 119.3
C4 C3 H3 119.3
C3 C4 C5 118.1(3)
C3 C4 C7 119.7(3)
C5 C4 C7 122.2(3)
C6 C5 C4 121.3(3)
C6 C5 H5 119.3
C4 C5 H5 119.3
C1 C6 C5 118.5(3)
C1 C6 H6 120.8
C5 C6 H6 120.8
C4 C7 C8 113.7(3)
C4 C7 S8 111.5(2)
C8 C7 S8 107.5(2)
C4 C7 H7 108.0
C8 C7 H7 108.0
S8 C7 H7 108.0
C9 C8 C7 115.6(3)
C9 C8 H8A 108.4
C7 C8 H8A 108.4
C9 C8 H8B 108.4
C7 C8 H8B 108.4
H8A C8 H8B 107.4
C14 C9 C10 117.3(3)
C14 C9 C8 121.3(3)
C10 C9 C8 121.3(3)
C11 C10 C9 121.4(3)
C11 C10 H10 119.3
C9 C10 H10 119.3
C10 C11 C12 119.9(3)
C10 C11 H11 120.0
C12 C11 H11 120.0
O22 C12 C13 124.9(3)
O22 C12 C11 115.6(3)
C13 C12 C11 119.5(3)
C12 C13 C14 119.1(3)
C12 C13 H13 120.4
C14 C13 H13 120.4
C9 C14 C13 122.7(3)
C9 C14 H14 118.6
C13 C14 H14 118.6
N10 C15 S8 178.2(4)
O14 C16 O12 122.4(3)
O14 C16 C17 126.7(3)
O12 C16 C17 110.9(3)
C16 C17 H17A 109.5
C16 C17 H17B 109.5
H17A C17 H17B 109.5
C16 C17 H17C 109.5
H17A C17 H17C 109.5
H17B C17 H17C 109.5
O22 C18 H18A 109.5
O22 C18 H18B 109.5
H18A C18 H18B 109.5
O22 C18 H18C 109.5
H18A C18 H18C 109.5
H18B C18 H18C 109.5
C16 O12 C1 116.6(2)
C12 O22 C18 117.2(2)
C15 S8 C7 99.42(16)

loop_
_geom_bond_atom_site_label_1
_geom_bond_atom_site_label_2
_geom_bond_distance
C1 C2 1.363(4)
C1 C6 1.377(4)
C1 O12 1.410(3)
C2 C3 1.371(4)
C2 H2 0.9300
C3 C4 1.374(4)
C3 H3 0.9300
C4 C5 1.386(4)
C4 C7 1.510(4)
C5 C6 1.378(4)
C5 H5 0.9300
C6 H6 0.9300
C7 C8 1.516(4)
C7 S8 1.843(3)
C7 H7 0.9800
C8 C9 1.514(4)
C8 H8A 0.9700
C8 H8B 0.9700
C9 C14 1.368(4)
C9 C10 1.388(4)
C10 C11 1.374(4)
C10 H10 0.9300
C11 C12 1.391(4)
C11 H11 0.9300
C12 O22 1.372(3)
C12 C13 1.375(4)
C13 C14 1.383(4)
C13 H13 0.9300
C14 H14 0.9300
C15 N10 1.132(5)
C15 S8 1.677(4)
C16 O14 1.192(3)
C16 O12 1.366(4)
C16 C17 1.491(4)
C17 H17A 0.9600
C17 H17B 0.9600
C17 H17C 0.9600
C18 O22 1.422(3)
C18 H18A 0.9600
C18 H18B 0.9600
C18 H18C 0.9600

loop_
_geom_torsion_atom_site_label_1
_geom_torsion_atom_site_label_2
_geom_torsion_atom_site_label_3
_geom_torsion_atom_site_label_4
_geom_torsion
C6 C1 C2 C3 -0.1(5)
O12 C1 C2 C3 176.7(3)
C1 C2 C3 C4 -0.5(5)
C2 C3 C4 C5 0.2(4)
C2 C3 C4 C7 179.9(3)
C3 C4 C5 C6 0.7(5)
C7 C4 C5 C6 -179.0(3)
C2 C1 C6 C5 0.9(5)
O12 C1 C6 C5 -175.9(3)
C4 C5 C6 C1 -1.3(5)
C3 C4 C7 C8 126.4(3)
C5 C4 C7 C8 -53.9(4)
C3 C4 C7 S8 -111.9(3)
C5 C4 C7 S8 67.8(3)
C4 C7 C8 C9 178.2(3)
S8 C7 C8 C9 54.3(3)
C7 C8 C9 C14 -116.4(3)
C7 C8 C9 C10 65.0(4)
C14 C9 C10 C11 -0.8(4)
C8 C9 C10 C11 177.8(3)
C9 C10 C11 C12 0.6(5)
C10 C11 C12 O22 -179.8(3)
C10 C11 C12 C13 0.4(4)
O22 C12 C13 C14 179.1(3)
C11 C12 C13 C14 -1.2(4)
C10 C9 C14 C13 0.0(4)
C8 C9 C14 C13 -178.7(3)
C12 C13 C14 C9 1.0(5)
O14 C16 O12 C1 -2.9(4)
C17 C16 O12 C1 176.3(3)
C2 C1 O12 C16 108.1(3)
C6 C1 O12 C16 -75.0(3)
C13 C12 O22 C18 3.6(4)
C11 C12 O22 C18 -176.2(3)
C4 C7 S8 C15 53.6(3)
C8 C7 S8 C15 178.9(3)
